data_4075521
loop_
_publ_author_name
'Garc\'ia, Ana'
'G\'omez, Julio'
'Lalinde, Elena'
'Moreno, M. Teresa'

_publ_section_title
;
 Contrasting Thermal and Photochemical Intramolecular Coupling in
 Alkynylphosphine Platinum(II) Complexes
;
_journal_issue 16
_journal_name_full Organometallics
_journal_page_first 3926
_journal_paper_doi 10.1021/om060342z
_journal_volume 25
_journal_year 2006
_chemical_formula_sum 'C48 H38 F10 P2 Pt'
_chemical_formula_weight 1061.81
_chemical_name_common agf41
_chemical_name_systematic
;
 ?
;
_space_group_IT_number 14
_symmetry_cell_setting monoclinic
_symmetry_space_group_name_Hall '-P 2ybc'
_symmetry_space_group_name_H-M 'P 1 21/c 1'
_atom_sites_solution_hydrogens geom
_atom_sites_solution_primary direct
_atom_sites_solution_secondary difmap
_cell_angle_alpha 90
_cell_angle_beta 93.4910(10)
_cell_angle_gamma 90
_cell_formula_units_Z 2
_cell_length_a 11.0706(2)
_cell_length_b 17.8513(3)
_cell_length_c 11.1888(2)
_cell_measurement_reflns_used 18457
_cell_measurement_temperature 173.0(10)
_cell_volume 2207.08(7)
_computing_cell_refinement 'HKL Scalepack (Otwinowski & Minor 1997)'
_computing_data_collection 'Collect (Nonius BV, 1997-2000)'
_computing_data_reduction 'HKL Denzo and Scalepack (Otwinowski & Minor 1997)'
_computing_structure_refinement 'SHELXL-97 (Sheldrick, 1997)'
_diffrn_ambient_temperature 173.0(10)
_diffrn_measured_fraction_theta_full 0.998
_diffrn_measured_fraction_theta_max 0.998
_diffrn_measurement_device '95mm CCD camera on \k-goniostat'
_diffrn_measurement_device_type KappaCCD
_diffrn_measurement_method CCD
_diffrn_orient_matrix_type 'by Nonius Collect from scalepack cell'
_diffrn_orient_matrix_UB_11 0.0816304
_diffrn_orient_matrix_UB_12 0.0214076
_diffrn_orient_matrix_UB_13 -0.0130284
_diffrn_orient_matrix_UB_21 0.0046556
_diffrn_orient_matrix_UB_22 0.0205393
_diffrn_orient_matrix_UB_23 0.083304
_diffrn_orient_matrix_UB_31 0.0387886
_diffrn_orient_matrix_UB_32 -0.0475174
_diffrn_orient_matrix_UB_33 0.0301384
_diffrn_radiation_monochromator graphite
_diffrn_radiation_type MoK\a
_diffrn_radiation_wavelength 0.71073
_diffrn_reflns_av_R_equivalents 0.0676
_diffrn_reflns_av_unetI/netI 0.0434
_diffrn_reflns_limit_h_max 14
_diffrn_reflns_limit_h_min -14
_diffrn_reflns_limit_k_max 23
_diffrn_reflns_limit_k_min -21
_diffrn_reflns_limit_l_max 14
_diffrn_reflns_limit_l_min -14
_diffrn_reflns_number 35418
_diffrn_reflns_theta_full 27.88
_diffrn_reflns_theta_max 27.88
_diffrn_reflns_theta_min 3.4
_exptl_absorpt_coefficient_mu 3.327
_exptl_absorpt_correction_T_max 0.782
_exptl_absorpt_correction_T_min 0.606
_exptl_absorpt_correction_type multi-scan
_exptl_absorpt_process_details
;
        multi-scan from symmetry-related measurements
 Sortav (Blessing 1995)
;
_exptl_crystal_colour colourless
_exptl_crystal_density_diffrn 1.598
_exptl_crystal_density_method 'not measured'
_exptl_crystal_description 'irregular block'
_exptl_crystal_F_000 1048
_exptl_crystal_size_max 0.4
_exptl_crystal_size_mid 0.3
_exptl_crystal_size_min 0.1
_refine_diff_density_max 2.156
_refine_diff_density_min -0.969
_refine_diff_density_rms 0.119
_refine_ls_extinction_method none
_refine_ls_goodness_of_fit_ref 1.036
_refine_ls_hydrogen_treatment constr
_refine_ls_matrix_type full
_refine_ls_number_parameters 280
_refine_ls_number_reflns 5264
_refine_ls_number_restraints 0
_refine_ls_restrained_S_all 1.036
_refine_ls_R_factor_all 0.0554
_refine_ls_R_factor_gt 0.0314
_refine_ls_shift/su_max 0
_refine_ls_shift/su_mean 0
_refine_ls_structure_factor_coef Fsqd
_refine_ls_weighting_details 'calc w=1/[\s^2^(Fo^2^)+(0.0431P)^2^+0.0000P] where P=(Fo^2^+2Fc^2^)/3'
_refine_ls_weighting_scheme calc
_refine_ls_wR_factor_gt 0.0705
_refine_ls_wR_factor_ref 0.0779
_reflns_number_gt 3779
_reflns_number_total 5264
_reflns_threshold_expression >2sigma(I)
_cod_data_source_file om060342zrom20060418_065933.cif
_cod_data_source_block complex4
_cod_depositor_comments
;
The following automatic conversions were performed:

'_symmetry_cell_setting' value 'Monoclinic' changed to 'monoclinic'
according to /home/saulius/struct/CIF-dictionaries/cif_core.dic
dictionary named 'cif_core.dic' version 2.4.1 from 2010-06-29.

Automatic conversion script
Id: cif_fix_values 1715 2011-07-08 13:25:40Z adriana 
;
_cod_original_sg_symbol_H-M 'P 21/c'
_cod_database_code 4075521

loop_
_symmetry_equiv_pos_as_xyz
'x, y, z'
'-x, y+1/2, -z+1/2'
'-x, -y, -z'
'x, -y-1/2, z-1/2'

loop_
_atom_site_label
_atom_site_type_symbol
_atom_site_fract_x
_atom_site_fract_y
_atom_site_fract_z
_atom_site_U_iso_or_equiv
_atom_site_adp_type
_atom_site_occupancy
_atom_site_symmetry_multiplicity
_atom_site_calc_flag
_atom_site_refinement_flags
Pt1 Pt 1 0 0 0.02025(7) Uani 1 2 d S
P1 P 0.86426(8) 0.05335(5) 0.12217(8) 0.02279(19) Uani 1 1 d .
C1 C 0.7583(3) 0.11257(19) 0.0487(3) 0.0284(8) Uani 1 1 d .
C2 C 0.6926(3) 0.15644(19) -0.0039(3) 0.0283(8) Uani 1 1 d .
C3 C 0.6112(3) 0.21055(19) -0.0681(3) 0.0312(8) Uani 1 1 d .
C4 C 0.6194(4) 0.1998(3) -0.2039(3) 0.0455(11) Uani 1 1 d .
H4A H 0.7016 0.2069 -0.2244 0.068 Uiso 1 1 calc R
H4B H 0.5683 0.2357 -0.246 0.068 Uiso 1 1 calc R
H4C H 0.5936 0.1501 -0.2259 0.068 Uiso 1 1 calc R
C5 C 0.4822(4) 0.1976(3) -0.0325(4) 0.0508(12) Uani 1 1 d .
H5A H 0.4578 0.1474 -0.053 0.076 Uiso 1 1 calc R
H5B H 0.4288 0.2325 -0.0743 0.076 Uiso 1 1 calc R
H5C H 0.4786 0.2048 0.0522 0.076 Uiso 1 1 calc R
C6 C 0.6545(4) 0.2905(2) -0.0349(4) 0.0466(11) Uani 1 1 d .
H6A H 0.6514 0.2977 0.0499 0.07 Uiso 1 1 calc R
H6B H 0.6029 0.3264 -0.0765 0.07 Uiso 1 1 calc R
H6C H 0.7361 0.2971 -0.0573 0.07 Uiso 1 1 calc R
C7 C 0.7786(3) -0.01571(18) 0.2007(3) 0.0260(8) Uani 1 1 d .
C8 C 0.8211(3) -0.08829(18) 0.2090(3) 0.0279(8) Uani 1 1 d .
H8 H 0.8878 -0.1024 0.1676 0.033 Uiso 1 1 calc R
C9 C 0.7647(3) -0.14036(19) 0.2791(3) 0.0355(9) Uani 1 1 d .
H9 H 0.7938 -0.1892 0.2846 0.043 Uiso 1 1 calc R
C10 C 0.6666(3) -0.1201(2) 0.3401(3) 0.0390(10) Uani 1 1 d .
H10 H 0.6289 -0.1551 0.3868 0.047 Uiso 1 1 calc R
C11 C 0.6234(4) -0.0474(2) 0.3323(4) 0.0442(10) Uani 1 1 d .
H11 H 0.557 -0.0335 0.3744 0.053 Uiso 1 1 calc R
C12 C 0.6788(4) 0.00457(18) 0.2622(4) 0.0366(9) Uani 1 1 d .
H12 H 0.649 0.0532 0.2563 0.044 Uiso 1 1 calc R
C13 C 0.9266(3) 0.11248(17) 0.2447(3) 0.0255(8) Uani 1 1 d .
C14 C 0.9750(4) 0.0786(2) 0.3489(3) 0.0363(9) Uani 1 1 d .
H14 H 0.9707 0.0268 0.3568 0.044 Uiso 1 1 calc R
C15 C 1.0291(4) 0.1206(2) 0.4401(4) 0.0469(11) Uani 1 1 d .
H15 H 1.0619 0.0972 0.509 0.056 Uiso 1 1 calc R
C16 C 1.0346(4) 0.1974(2) 0.4291(4) 0.0484(11) Uani 1 1 d .
H16 H 1.0707 0.2262 0.4908 0.058 Uiso 1 1 calc R
C17 C 0.9334(3) 0.18976(18) 0.2337(4) 0.0344(9) Uani 1 1 d .
H17 H 0.9025 0.2132 0.1643 0.041 Uiso 1 1 calc R
C18 C 0.9865(4) 0.2315(2) 0.3263(4) 0.0457(11) Uani 1 1 d .
H18 H 0.9898 0.2834 0.3194 0.055 Uiso 1 1 calc R
C19 C 1.1399(3) 0.0259(2) 0.1233(3) 0.0225(7) Uani 1 1 d .
C20 C 1.1814(3) -0.02328(19) 0.2140(3) 0.0242(7) Uani 1 1 d .
C21 C 1.2691(4) -0.00570(17) 0.3022(3) 0.0286(8) Uani 1 1 d .
C22 C 1.3205(3) 0.0646(2) 0.3027(3) 0.0280(8) Uani 1 1 d .
C23 C 1.2834(3) 0.11533(17) 0.2171(3) 0.0268(8) Uani 1 1 d .
C24 C 1.1951(3) 0.09542(18) 0.1310(3) 0.0255(7) Uani 1 1 d .
F20 F 1.13137(18) -0.09226(10) 0.22062(17) 0.0334(5) Uani 1 1 d .
F21 F 1.3034(2) -0.05485(11) 0.38905(18) 0.0418(6) Uani 1 1 d .
F22 F 1.4076(2) 0.08346(11) 0.38799(19) 0.0429(6) Uani 1 1 d .
F23 F 1.3319(2) 0.18531(11) 0.2203(2) 0.0402(6) Uani 1 1 d .
F24 F 1.15935(19) 0.14973(10) 0.05109(18) 0.0349(5) Uani 1 1 d .

loop_
_atom_site_aniso_label
_atom_site_aniso_U_11
_atom_site_aniso_U_22
_atom_site_aniso_U_33
_atom_site_aniso_U_23
_atom_site_aniso_U_13
_atom_site_aniso_U_12
Pt1 0.02524(10) 0.01539(10) 0.01984(10) 0.00045(8) -0.00089(7) 0.00094(8)
P1 0.0283(4) 0.0184(4) 0.0215(4) 0.0004(4) -0.0001(4) 0.0021(4)
C1 0.035(2) 0.0286(19) 0.0216(18) 0.0009(15) 0.0036(16) 0.0030(16)
C2 0.032(2) 0.0283(19) 0.0243(18) 0.0019(15) 0.0026(16) 0.0055(16)
C3 0.038(2) 0.032(2) 0.0236(18) 0.0017(16) -0.0018(16) 0.0137(16)
C4 0.051(3) 0.059(3) 0.025(2) -0.0014(19) -0.0073(19) 0.016(2)
C5 0.045(3) 0.066(3) 0.041(2) 0.009(2) 0.002(2) 0.017(2)
C6 0.070(3) 0.032(2) 0.037(2) 0.0038(18) -0.002(2) 0.010(2)
C7 0.0330(19) 0.0219(19) 0.0228(17) -0.0019(13) 0.0003(15) -0.0011(14)
C8 0.0312(19) 0.0267(19) 0.0255(18) -0.0018(15) -0.0003(16) -0.0008(16)
C9 0.044(2) 0.026(2) 0.036(2) 0.0016(16) -0.0040(18) -0.0070(17)
C10 0.046(2) 0.039(2) 0.033(2) 0.0076(18) 0.0038(19) -0.0153(19)
C11 0.047(2) 0.047(3) 0.040(2) 0.001(2) 0.017(2) -0.001(2)
C12 0.035(2) 0.034(2) 0.041(2) -0.0003(18) 0.0059(18) 0.0069(17)
C13 0.0329(19) 0.0197(17) 0.0240(18) -0.0040(14) 0.0030(15) -0.0004(14)
C14 0.053(2) 0.0243(19) 0.030(2) -0.0013(16) -0.0041(18) -0.0074(17)
C15 0.069(3) 0.042(3) 0.028(2) -0.0058(19) -0.009(2) -0.010(2)
C16 0.055(3) 0.042(3) 0.048(3) -0.024(2) -0.002(2) -0.009(2)
C17 0.036(2) 0.0206(19) 0.046(2) 0.0006(17) 0.0021(18) -0.0010(15)
C18 0.050(3) 0.0200(19) 0.067(3) -0.010(2) 0.002(2) -0.0051(18)
C19 0.0253(17) 0.0209(15) 0.0210(17) -0.0044(14) -0.0006(14) 0.0009(14)
C20 0.0285(18) 0.0183(15) 0.0253(19) -0.0025(14) -0.0016(16) -0.0034(14)
C21 0.0370(19) 0.0235(19) 0.0249(17) 0.0052(16) -0.0026(15) 0.0058(16)
C22 0.0287(19) 0.029(2) 0.0261(19) -0.0082(16) -0.0030(15) 0.0002(15)
C23 0.0275(18) 0.0202(17) 0.033(2) -0.0060(15) 0.0011(16) -0.0042(14)
C24 0.0315(19) 0.0218(17) 0.0232(18) 0.0021(15) 0.0010(15) 0.0037(15)
F20 0.0453(13) 0.0192(10) 0.0348(12) 0.0046(9) -0.0055(10) -0.0052(9)
F21 0.0592(15) 0.0339(12) 0.0300(12) 0.0074(10) -0.0152(11) 0.0024(11)
F22 0.0458(14) 0.0426(13) 0.0383(13) -0.0073(10) -0.0157(11) -0.0058(11)
F23 0.0466(14) 0.0255(12) 0.0481(14) -0.0040(10) -0.0009(11) -0.0137(10)
F24 0.0483(13) 0.0203(10) 0.0354(12) 0.0074(9) -0.0040(10) -0.0010(9)

loop_
_atom_type_symbol
_atom_type_description
_atom_type_scat_dispersion_real
_atom_type_scat_dispersion_imag
_atom_type_scat_source
C C 0.0033 0.0016 'International Tables Vol C Tables 4.2.6.8 and 6.1.1.4'
H H 0 0 'International Tables Vol C Tables 4.2.6.8 and 6.1.1.4'
F F 0.0171 0.0103 'International Tables Vol C Tables 4.2.6.8 and 6.1.1.4'
P P 0.1023 0.0942 'International Tables Vol C Tables 4.2.6.8 and 6.1.1.4'
Pt Pt -1.7033 8.3905 'International Tables Vol C Tables 4.2.6.8 and 6.1.1.4'

loop_
_geom_angle_atom_site_label_1
_geom_angle_atom_site_label_2
_geom_angle_atom_site_label_3
_geom_angle
_geom_angle_site_symmetry_1
_geom_angle_site_symmetry_3
C19 Pt1 C19 180.00(13) 3_755 .
C19 Pt1 P1 90.06(9) 3_755 3_755
C19 Pt1 P1 89.94(9) . 3_755
C19 Pt1 P1 89.94(9) 3_755 .
C19 Pt1 P1 90.06(9) . .
P1 Pt1 P1 180.00(3) 3_755 .
C1 P1 C7 106.45(17) . .
C1 P1 C13 102.41(16) . .
C7 P1 C13 102.32(16) . .
C1 P1 Pt1 114.54(11) . .
C7 P1 Pt1 112.73(12) . .
C13 P1 Pt1 117.00(11) . .
C2 C1 P1 175.2(3) . .
C1 C2 C3 179.7(4) . .
C2 C3 C5 109.1(3) . .
C2 C3 C4 109.1(3) . .
C5 C3 C4 110.6(3) . .
C2 C3 C6 108.4(3) . .
C5 C3 C6 111.1(3) . .
C4 C3 C6 108.5(3) . .
C3 C4 H4A 109.5 . .
C3 C4 H4B 109.5 . .
H4A C4 H4B 109.5 . .
C3 C4 H4C 109.5 . .
H4A C4 H4C 109.5 . .
H4B C4 H4C 109.5 . .
C3 C5 H5A 109.5 . .
C3 C5 H5B 109.5 . .
H5A C5 H5B 109.5 . .
C3 C5 H5C 109.5 . .
H5A C5 H5C 109.5 . .
H5B C5 H5C 109.5 . .
C3 C6 H6A 109.5 . .
C3 C6 H6B 109.5 . .
H6A C6 H6B 109.5 . .
C3 C6 H6C 109.5 . .
H6A C6 H6C 109.5 . .
H6B C6 H6C 109.5 . .
C8 C7 C12 119.4(3) . .
C8 C7 P1 119.0(3) . .
C12 C7 P1 121.3(3) . .
C7 C8 C9 120.2(3) . .
C7 C8 H8 119.9 . .
C9 C8 H8 119.9 . .
C10 C9 C8 120.2(3) . .
C10 C9 H9 119.9 . .
C8 C9 H9 119.9 . .
C9 C10 C11 120.0(3) . .
C9 C10 H10 120 . .
C11 C10 H10 120 . .
C12 C11 C10 120.0(4) . .
C12 C11 H11 120 . .
C10 C11 H11 120 . .
C11 C12 C7 120.1(3) . .
C11 C12 H12 119.9 . .
C7 C12 H12 119.9 . .
C17 C13 C14 119.1(3) . .
C17 C13 P1 121.8(3) . .
C14 C13 P1 119.0(2) . .
C15 C14 C13 120.9(3) . .
C15 C14 H14 119.6 . .
C13 C14 H14 119.6 . .
C14 C15 C16 119.7(4) . .
C14 C15 H15 120.1 . .
C16 C15 H15 120.1 . .
C18 C16 C15 119.8(4) . .
C18 C16 H16 120.1 . .
C15 C16 H16 120.1 . .
C18 C17 C13 119.7(4) . .
C18 C17 H17 120.2 . .
C13 C17 H17 120.2 . .
C17 C18 C16 120.9(4) . .
C17 C18 H18 119.6 . .
C16 C18 H18 119.6 . .
C24 C19 C20 113.1(3) . .
C24 C19 Pt1 123.6(3) . .
C20 C19 Pt1 123.0(3) . .
F20 C20 C21 116.2(3) . .
F20 C20 C19 119.5(3) . .
C21 C20 C19 124.3(3) . .
F21 C21 C20 121.6(3) . .
F21 C21 C22 119.5(3) . .
C20 C21 C22 118.9(3) . .
F22 C22 C23 120.1(3) . .
F22 C22 C21 120.3(3) . .
C23 C22 C21 119.6(3) . .
F23 C23 C22 119.3(3) . .
F23 C23 C24 121.2(3) . .
C22 C23 C24 119.4(3) . .
F24 C24 C23 116.2(3) . .
F24 C24 C19 119.2(3) . .
C23 C24 C19 124.6(3) . .

loop_
_geom_bond_atom_site_label_1
_geom_bond_atom_site_label_2
_geom_bond_distance
_geom_bond_site_symmetry_2
Pt1 C19 2.063(3) 3_755
Pt1 C19 2.063(3) .
Pt1 P1 2.2986(9) 3_755
Pt1 P1 2.2986(9) .
P1 C1 1.747(4) .
P1 C7 1.815(4) .
P1 C13 1.831(3) .
C1 C2 1.199(4) .
C2 C3 1.477(5) .
C3 C5 1.524(5) .
C3 C4 1.539(5) .
C3 C6 1.544(5) .
C4 H4A 0.96 .
C4 H4B 0.96 .
C4 H4C 0.96 .
C5 H5A 0.96 .
C5 H5B 0.96 .
C5 H5C 0.96 .
C6 H6A 0.96 .
C6 H6B 0.96 .
C6 H6C 0.96 .
C7 C8 1.380(4) .
C7 C12 1.385(6) .
C8 C9 1.389(5) .
C8 H8 0.93 .
C9 C10 1.366(5) .
C9 H9 0.93 .
C10 C11 1.384(5) .
C10 H10 0.93 .
C11 C12 1.383(5) .
C11 H11 0.93 .
C12 H12 0.93 .
C13 C17 1.387(4) .
C13 C14 1.392(5) .
C14 C15 1.375(5) .
C14 H14 0.93 .
C15 C16 1.380(5) .
C15 H15 0.93 .
C16 C18 1.379(6) .
C16 H16 0.93 .
C17 C18 1.379(5) .
C17 H17 0.93 .
C18 H18 0.93 .
C19 C24 1.384(5) .
C19 C20 1.399(5) .
C20 F20 1.354(4) .
C20 C21 1.377(5) .
C21 F21 1.347(4) .
C21 C22 1.379(4) .
C22 F22 1.356(4) .
C22 C23 1.363(5) .
C23 F23 1.359(4) .
C23 C24 1.376(5) .
C24 F24 1.361(4) .
